data_4346795
loop_
_publ_author_name
'Tanahashi, Hiromasa'
'Ikeda, Hideaki'
'Tsurugi, Hayato'
'Mashima, Kazushi'

_publ_section_title
;
 Synthesis and Characterization of Paramagnetic Tungsten Imido Complexes
 Bearing \a-Diimine Ligands.
;
_journal_issue 4
_journal_name_full 'Inorganic chemistry'
_journal_page_first 1446
_journal_page_last 1452
_journal_paper_doi 10.1021/acs.inorgchem.5b02145
_journal_volume 55
_journal_year 2016
_chemical_formula_moiety 'C40 H57 Cl3 N3 W'
_chemical_formula_sum 'C40 H57 Cl3 N3 W'
_chemical_formula_weight 870.12
_space_group_crystal_system monoclinic
_space_group_IT_number 14
_space_group_name_Hall '-P 2yn'
_space_group_name_H-M_alt 'P 1 21/n 1'
_atom_sites_solution_hydrogens geom
_atom_sites_solution_primary direct
_atom_sites_solution_secondary difmap
_cell_angle_alpha 90.0000
_cell_angle_beta 99.7606(47)
_cell_angle_gamma 90.0000
_cell_formula_units_Z 4
_cell_length_a 9.1419(37)
_cell_length_b 19.2878(78)
_cell_length_c 22.9034(94)
_cell_measurement_reflns_used 9726
_cell_measurement_temperature 113
_cell_measurement_theta_max 27.48
_cell_measurement_theta_min 3.09
_cell_volume 3980(3)
_computing_cell_refinement CrystalClear
_computing_data_collection 'CrystalClear (Rigaku Inc., 2007)'
_computing_data_reduction CrystalClear
_computing_molecular_graphics 'CrystalStructure 4.1'
_computing_publication_material 'CrystalStructure 4.1 (Rigaku, 2014)'
_computing_structure_refinement 'SHELXL2013 (Sheldrick, 2008)'
_computing_structure_solution 'SHELXS2013 (Sheldrick, 2008)'
_diffrn_ambient_temperature 113
_diffrn_detector_area_resol_mean 7.314
_diffrn_measured_fraction_theta_full 0.996
_diffrn_measured_fraction_theta_max 0.994
_diffrn_measurement_device_type 'Rigaku Mercury70'
_diffrn_measurement_method \w
_diffrn_radiation_type 'Mo K\a'
_diffrn_radiation_wavelength 0.71075
_diffrn_reflns_av_R_equivalents 0.0488
_diffrn_reflns_Laue_measured_fraction_full 0.996
_diffrn_reflns_Laue_measured_fraction_max 0.994
_diffrn_reflns_limit_h_max 10
_diffrn_reflns_limit_h_min -11
_diffrn_reflns_limit_k_max 24
_diffrn_reflns_limit_k_min -25
_diffrn_reflns_limit_l_max 29
_diffrn_reflns_limit_l_min -29
_diffrn_reflns_number 37725
_diffrn_reflns_point_group_measured_fraction_full 0.996
_diffrn_reflns_point_group_measured_fraction_max 0.994
_diffrn_reflns_theta_full 25.242
_diffrn_reflns_theta_max 27.482
_diffrn_reflns_theta_min 3.094
_diffrn_standards_number 0
_exptl_absorpt_coefficient_mu 3.138
_exptl_absorpt_correction_T_max 0.486
_exptl_absorpt_correction_T_min 0.377
_exptl_absorpt_correction_type multi-scan
_exptl_absorpt_process_details 'REQAB (Rigaku, 1998)'
_exptl_crystal_colour red
_exptl_crystal_density_diffrn 1.452
_exptl_crystal_density_method 'not measured'
_exptl_crystal_description block
_exptl_crystal_F_000 1772.00
_exptl_crystal_size_max 0.370
_exptl_crystal_size_mid 0.260
_exptl_crystal_size_min 0.230
_refine_diff_density_max 6.09
_refine_diff_density_min -2.05
_refine_ls_extinction_method none
_refine_ls_goodness_of_fit_ref 1.216
_refine_ls_hydrogen_treatment constr
_refine_ls_number_parameters 426
_refine_ls_number_reflns 9066
_refine_ls_number_restraints 0
_refine_ls_R_factor_all 0.0701
_refine_ls_R_factor_gt 0.0644
_refine_ls_shift/su_max 0.001
_refine_ls_structure_factor_coef Fsqd
_refine_ls_weighting_details 'w = 1/[\s^2^(Fo^2^)+(0.0481P)^2^+28.7707P] where P=(Fo^2^+2Fc^2^)/3'
_refine_ls_weighting_scheme calc
_refine_ls_wR_factor_gt 0.1409
_refine_ls_wR_factor_ref 0.1482
_reflns_number_gt 8305
_reflns_number_total 9066
_reflns_threshold_expression F^2^>2.0\s(F^2^)
_cod_data_source_file ic5b02145_si_002.cif
_cod_data_source_block complex3
_cod_original_cell_volume 3980.0327(2000)
_cod_database_code 4346795

loop_
_symmetry_equiv_pos_site_id
_space_group_symop_operation_xyz
1 +X,+Y,+Z
2 1/2-X,1/2+Y,1/2-Z
3 -X,-Y,-Z
4 1/2+X,1/2-Y,1/2+Z

loop_
_atom_site_label
_atom_site_type_symbol
_atom_site_fract_x
_atom_site_fract_y
_atom_site_fract_z
_atom_site_U_iso_or_equiv
_atom_site_adp_type
_atom_site_occupancy
_atom_site_site_symmetry_multiplicity
_atom_site_calc_flag
_atom_site_refinement_flags
W1 W 0.49075(3) 0.43435(2) 0.22256(2) 0.02240(10) Uani 1 4 d .
Cl1 Cl 0.55647(17) 0.54715(8) 0.19707(7) 0.0285(3) Uani 1 4 d .
Cl2 Cl 0.63850(18) 0.39494(9) 0.15360(7) 0.0336(3) Uani 1 4 d .
Cl3 Cl 0.39639(17) 0.31888(7) 0.22214(7) 0.0285(3) Uani 1 4 d .
N1 N 0.2939(6) 0.4460(3) 0.1436(2) 0.0234(10) Uani 1 4 d .
N2 N 0.3109(6) 0.4638(3) 0.2590(2) 0.0224(10) Uani 1 4 d .
N3 N 0.6186(6) 0.4288(3) 0.2888(2) 0.0249(11) Uani 1 4 d .
C1 C 0.1663(7) 0.4462(3) 0.1609(3) 0.0267(12) Uani 1 4 d .
C2 C 0.1707(7) 0.4543(3) 0.2256(3) 0.0252(12) Uani 1 4 d .
C3 C 0.0190(8) 0.4431(5) 0.1214(3) 0.046(2) Uani 1 4 d .
C4 C 0.0394(8) 0.4537(4) 0.2491(3) 0.0384(16) Uani 1 4 d .
C5 C 0.3124(7) 0.4941(3) 0.3167(3) 0.0247(12) Uani 1 4 d .
C6 C 0.3337(7) 0.4538(4) 0.3690(3) 0.0286(13) Uani 1 4 d .
C7 C 0.3147(9) 0.4881(4) 0.4215(3) 0.0382(16) Uani 1 4 d .
C8 C 0.2752(9) 0.5569(4) 0.4219(3) 0.0412(17) Uani 1 4 d .
C9 C 0.2605(8) 0.5952(4) 0.3710(3) 0.0343(15) Uani 1 4 d .
C10 C 0.2783(7) 0.5660(3) 0.3174(3) 0.0248(12) Uani 1 4 d .
C11 C 0.3713(8) 0.3766(4) 0.3695(3) 0.0333(14) Uani 1 4 d .
C12 C 0.4621(10) 0.3529(5) 0.4283(3) 0.049(2) Uani 1 4 d .
C13 C 0.2322(9) 0.3321(4) 0.3531(4) 0.048(2) Uani 1 4 d .
C14 C 0.2650(7) 0.6116(3) 0.2624(3) 0.0282(13) Uani 1 4 d .
C15 C 0.3725(8) 0.6725(4) 0.2727(4) 0.0364(15) Uani 1 4 d .
C16 C 0.1067(8) 0.6379(4) 0.2418(4) 0.0366(15) Uani 1 4 d .
C17 C 0.2977(6) 0.4523(3) 0.0802(3) 0.0243(12) Uani 1 4 d .
C18 C 0.3111(7) 0.3927(4) 0.0459(3) 0.0300(13) Uani 1 4 d .
C19 C 0.3190(8) 0.4026(4) -0.0133(3) 0.0340(14) Uani 1 4 d .
C20 C 0.3155(8) 0.4669(4) -0.0386(3) 0.0337(14) Uani 1 4 d .
C21 C 0.2977(7) 0.5248(4) -0.0046(3) 0.0308(14) Uani 1 4 d .
C22 C 0.2856(7) 0.5194(3) 0.0547(3) 0.0259(12) Uani 1 4 d .
C23 C 0.3098(8) 0.3195(4) 0.0703(3) 0.0345(15) Uani 1 4 d .
C24 C 0.1591(10) 0.2857(5) 0.0484(4) 0.055(2) Uani 1 4 d .
C25 C 0.4329(9) 0.2741(4) 0.0544(4) 0.0465(19) Uani 1 4 d .
C26 C 0.2533(7) 0.5847(4) 0.0879(3) 0.0294(13) Uani 1 4 d .
C27 C 0.3644(8) 0.6426(4) 0.0828(3) 0.0371(15) Uani 1 4 d .
C28 C 0.0959(9) 0.6106(5) 0.0639(4) 0.0469(19) Uani 1 4 d .
C29 C 0.7206(7) 0.4214(3) 0.3401(3) 0.0244(12) Uani 1 4 d .
C30 C 0.7747(7) 0.3544(3) 0.3569(3) 0.0281(13) Uani 1 4 d .
C31 C 0.8771(8) 0.3488(4) 0.4097(3) 0.0349(15) Uani 1 4 d .
C32 C 0.9216(9) 0.4061(5) 0.4446(3) 0.047(2) Uani 1 4 d .
C33 C 0.8654(8) 0.4700(4) 0.4281(3) 0.0407(17) Uani 1 4 d .
C34 C 0.7628(7) 0.4805(4) 0.3757(3) 0.0284(13) Uani 1 4 d .
C35 C 0.7307(8) 0.2915(4) 0.3191(3) 0.0331(14) Uani 1 4 d .
C36 C 0.8294(11) 0.2830(5) 0.2726(4) 0.052(2) Uani 1 4 d .
C37 C 0.7302(10) 0.2241(4) 0.3540(4) 0.049(2) Uani 1 4 d .
C38 C 0.7064(8) 0.5525(4) 0.3575(3) 0.0306(13) Uani 1 4 d .
C39 C 0.6710(9) 0.5956(4) 0.4093(4) 0.0447(18) Uani 1 4 d .
C40 C 0.8203(9) 0.5898(5) 0.3269(4) 0.0468(19) Uani 1 4 d .
H3A H -0.03173 0.40004 0.12881 0.0553 Uiso 1 4 calc R
H3B H 0.03326 0.44427 0.07991 0.0553 Uiso 1 4 calc R
H3C H -0.04122 0.48288 0.12933 0.0553 Uiso 1 4 calc R
H4A H 0.06199 0.46237 0.29184 0.0460 Uiso 1 4 calc R
H4B H -0.00878 0.40835 0.24191 0.0460 Uiso 1 4 calc R
H4C H -0.02735 0.4899 0.23003 0.0460 Uiso 1 4 calc R
H7 H 0.32947 0.46291 0.45773 0.0458 Uiso 1 4 calc R
H8 H 0.25818 0.5779 0.45767 0.0495 Uiso 1 4 calc R
H9 H 0.2375 0.64315 0.37244 0.0412 Uiso 1 4 calc R
H11 H 0.43394 0.36891 0.3383 0.0400 Uiso 1 4 calc R
H12A H 0.4831 0.30316 0.42627 0.0591 Uiso 1 4 calc R
H12B H 0.55573 0.37867 0.436 0.0591 Uiso 1 4 calc R
H12C H 0.40574 0.36146 0.46036 0.0591 Uiso 1 4 calc R
H13A H 0.17545 0.3481 0.31536 0.0574 Uiso 1 4 calc R
H13B H 0.26097 0.28357 0.34938 0.0574 Uiso 1 4 calc R
H13C H 0.17078 0.33604 0.38416 0.0574 Uiso 1 4 calc R
H14 H 0.2931 0.58279 0.22969 0.0339 Uiso 1 4 calc R
H15A H 0.36197 0.70101 0.23682 0.0437 Uiso 1 4 calc R
H15B H 0.3502 0.70062 0.30574 0.0437 Uiso 1 4 calc R
H15C H 0.47444 0.65505 0.28219 0.0437 Uiso 1 4 calc R
H16A H 0.03841 0.59846 0.23532 0.0440 Uiso 1 4 calc R
H16B H 0.07801 0.66836 0.27227 0.0440 Uiso 1 4 calc R
H16C H 0.1023 0.66389 0.2048 0.0440 Uiso 1 4 calc R
H19 H 0.3272 0.36308 -0.03736 0.0408 Uiso 1 4 calc R
H20 H 0.3251 0.47183 -0.07901 0.0405 Uiso 1 4 calc R
H21 H 0.29358 0.56931 -0.02251 0.0370 Uiso 1 4 calc R
H23 H 0.32334 0.3227 0.11449 0.0414 Uiso 1 4 calc R
H24A H 0.07994 0.31508 0.05873 0.0659 Uiso 1 4 calc R
H24B H 0.14524 0.28005 0.00525 0.0659 Uiso 1 4 calc R
H24C H 0.15559 0.24011 0.06706 0.0659 Uiso 1 4 calc R
H25A H 0.42631 0.2278 0.07129 0.0558 Uiso 1 4 calc R
H25B H 0.42239 0.27059 0.01118 0.0558 Uiso 1 4 calc R
H25C H 0.52937 0.29472 0.07037 0.0558 Uiso 1 4 calc R
H26 H 0.25912 0.57286 0.13073 0.0353 Uiso 1 4 calc R
H27A H 0.33957 0.68338 0.10467 0.0445 Uiso 1 4 calc R
H27B H 0.46468 0.62675 0.09948 0.0445 Uiso 1 4 calc R
H27C H 0.36029 0.6547 0.04101 0.0445 Uiso 1 4 calc R
H28A H 0.07583 0.65258 0.08532 0.0563 Uiso 1 4 calc R
H28B H 0.08764 0.62125 0.02159 0.0563 Uiso 1 4 calc R
H28C H 0.02385 0.57463 0.06935 0.0563 Uiso 1 4 calc R
H31 H 0.91681 0.30453 0.42176 0.0418 Uiso 1 4 calc R
H32 H 0.9914 0.40087 0.48016 0.0559 Uiso 1 4 calc R
H33 H 0.89656 0.50874 0.45271 0.0489 Uiso 1 4 calc R
H35 H 0.62725 0.29928 0.29771 0.0398 Uiso 1 4 calc R
H36A H 0.7987 0.24184 0.24857 0.0623 Uiso 1 4 calc R
H36B H 0.82046 0.32411 0.24704 0.0623 Uiso 1 4 calc R
H36C H 0.93277 0.27771 0.29211 0.0623 Uiso 1 4 calc R
H37A H 0.70065 0.18558 0.32661 0.0584 Uiso 1 4 calc R
H37B H 0.82988 0.2153 0.37625 0.0584 Uiso 1 4 calc R
H37C H 0.65973 0.228 0.3817 0.0584 Uiso 1 4 calc R
H38 H 0.61287 0.54742 0.32807 0.0367 Uiso 1 4 calc R
H39A H 0.63523 0.64147 0.39493 0.0537 Uiso 1 4 calc R
H39B H 0.59422 0.57222 0.4271 0.0537 Uiso 1 4 calc R
H39C H 0.76091 0.60087 0.43906 0.0537 Uiso 1 4 calc R
H40A H 0.78403 0.63644 0.31505 0.0562 Uiso 1 4 calc R
H40B H 0.91479 0.59336 0.35424 0.0562 Uiso 1 4 calc R
H40C H 0.83499 0.56363 0.29166 0.0562 Uiso 1 4 calc R

loop_
_atom_site_aniso_label
_atom_site_aniso_U_11
_atom_site_aniso_U_22
_atom_site_aniso_U_33
_atom_site_aniso_U_12
_atom_site_aniso_U_13
_atom_site_aniso_U_23
W1 0.02418(15) 0.02190(14) 0.01992(14) 0.00066(8) 0.00028(10) 0.00023(8)
Cl1 0.0282(7) 0.0287(7) 0.0287(7) -0.0032(6) 0.0048(6) 0.0039(6)
Cl2 0.0327(8) 0.0416(9) 0.0268(7) 0.0060(7) 0.0063(6) -0.0051(6)
Cl3 0.0325(8) 0.0228(7) 0.0280(7) -0.0010(6) -0.0015(6) -0.0004(5)
N1 0.026(3) 0.027(2) 0.016(2) -0.001(2) 0.0007(19) 0.0009(19)
N2 0.028(3) 0.019(2) 0.021(2) 0.0007(19) 0.006(2) 0.0006(18)
N3 0.026(3) 0.020(2) 0.028(3) -0.0009(19) 0.004(2) 0.0015(19)
C1 0.020(3) 0.034(3) 0.025(3) -0.004(2) 0.001(2) -0.001(2)
C2 0.020(3) 0.026(3) 0.030(3) -0.005(2) 0.005(2) -0.001(2)
C3 0.025(4) 0.088(6) 0.024(3) -0.003(4) -0.000(3) -0.006(4)
C4 0.038(4) 0.040(4) 0.037(4) -0.005(3) 0.007(3) -0.001(3)
C5 0.022(3) 0.028(3) 0.024(3) -0.004(2) 0.005(2) -0.002(2)
C6 0.028(3) 0.037(3) 0.022(3) -0.007(3) 0.010(2) -0.004(3)
C7 0.044(4) 0.045(4) 0.026(3) -0.005(3) 0.006(3) -0.005(3)
C8 0.044(4) 0.051(4) 0.030(4) -0.009(3) 0.010(3) -0.013(3)
C9 0.038(4) 0.029(3) 0.037(4) -0.002(3) 0.010(3) -0.008(3)
C10 0.020(3) 0.027(3) 0.028(3) -0.000(2) 0.006(2) -0.001(2)
C11 0.033(3) 0.037(4) 0.033(3) 0.002(3) 0.012(3) 0.011(3)
C12 0.055(5) 0.060(5) 0.034(4) 0.023(4) 0.010(4) 0.017(4)
C13 0.043(4) 0.037(4) 0.066(5) -0.010(3) 0.018(4) 0.008(4)
C14 0.034(3) 0.021(3) 0.030(3) -0.005(2) 0.007(3) -0.005(2)
C15 0.038(4) 0.027(3) 0.047(4) -0.002(3) 0.017(3) 0.002(3)
C16 0.032(4) 0.028(3) 0.050(4) 0.005(3) 0.007(3) -0.001(3)
C17 0.017(3) 0.036(3) 0.019(3) 0.001(2) -0.001(2) 0.002(2)
C18 0.031(3) 0.035(3) 0.023(3) 0.004(3) 0.001(2) 0.000(3)
C19 0.037(4) 0.037(4) 0.028(3) 0.001(3) 0.006(3) -0.005(3)
C20 0.032(3) 0.042(4) 0.026(3) -0.006(3) 0.002(3) -0.002(3)
C21 0.028(3) 0.036(3) 0.026(3) -0.003(3) -0.000(3) 0.003(3)
C22 0.022(3) 0.032(3) 0.023(3) 0.002(2) 0.002(2) -0.000(2)
C23 0.044(4) 0.031(3) 0.027(3) 0.001(3) 0.003(3) -0.001(3)
C24 0.054(5) 0.042(4) 0.065(6) -0.006(4) -0.000(4) 0.018(4)
C25 0.052(5) 0.032(4) 0.054(5) 0.006(3) 0.003(4) -0.009(3)
C26 0.027(3) 0.031(3) 0.029(3) 0.005(3) 0.002(3) 0.002(3)
C27 0.044(4) 0.029(3) 0.040(4) 0.002(3) 0.010(3) 0.003(3)
C28 0.036(4) 0.054(5) 0.050(5) 0.017(4) 0.006(3) -0.004(4)
C29 0.021(3) 0.035(3) 0.017(3) 0.005(2) 0.003(2) 0.002(2)
C30 0.025(3) 0.033(3) 0.025(3) 0.000(2) 0.001(2) 0.002(2)
C31 0.035(4) 0.034(3) 0.032(3) 0.006(3) -0.004(3) -0.000(3)
C32 0.048(5) 0.057(5) 0.029(4) 0.015(4) -0.011(3) -0.006(3)
C33 0.040(4) 0.044(4) 0.032(4) 0.002(3) -0.010(3) -0.011(3)
C34 0.024(3) 0.035(3) 0.026(3) 0.003(2) 0.002(2) -0.004(3)
C35 0.029(3) 0.032(3) 0.036(4) 0.010(3) -0.004(3) 0.001(3)
C36 0.071(6) 0.044(4) 0.043(4) -0.007(4) 0.015(4) -0.016(4)
C37 0.050(5) 0.039(4) 0.056(5) -0.002(3) 0.003(4) 0.013(4)
C38 0.029(3) 0.036(3) 0.025(3) 0.000(3) 0.001(3) -0.002(3)
C39 0.047(4) 0.046(4) 0.039(4) 0.005(3) -0.003(3) -0.015(3)
C40 0.038(4) 0.050(5) 0.053(5) -0.005(3) 0.011(4) 0.012(4)

loop_
_atom_type_symbol
_atom_type_description
_atom_type_scat_dispersion_real
_atom_type_scat_dispersion_imag
_atom_type_scat_source
C C 0.0033 0.0016
;
International Tables for Crystallography
(Vol. C, Tables 4.2.6.8 and 6.1.1.4)
;
H H 0.0000 0.0000
;
International Tables for Crystallography
(Vol. C, Table 6.1.1.4)
;
Cl Cl 0.1484 0.1585
;
International Tables for Crystallography
(Vol. C, Tables 4.2.6.8 and 6.1.1.4)
;
N N 0.0061 0.0033
;
International Tables for Crystallography
(Vol. C, Tables 4.2.6.8 and 6.1.1.4)
;
W W -0.8490 6.8722
;
International Tables for Crystallography
(Vol. C, Tables 4.2.6.8 and 6.1.1.4)
;

loop_
_geom_angle_atom_site_label_1
_geom_angle_atom_site_label_2
_geom_angle_atom_site_label_3
_geom_angle
_geom_angle_publ_flag
Cl1 W1 Cl2 86.16(6) yes
Cl1 W1 Cl3 165.27(6) yes
Cl1 W1 N1 85.09(13) yes
Cl1 W1 N2 95.78(14) yes
Cl1 W1 N3 96.35(17) yes
Cl2 W1 Cl3 86.82(6) yes
Cl2 W1 N1 88.05(14) yes
Cl2 W1 N2 161.55(14) yes
Cl2 W1 N3 100.67(19) yes
Cl3 W1 N1 81.75(13) yes
Cl3 W1 N2 86.91(14) yes
Cl3 W1 N3 97.67(17) yes
N1 W1 N2 73.88(19) yes
N1 W1 N3 171.2(2) yes
N2 W1 N3 97.4(2) yes
W1 N1 C1 112.2(4) yes
W1 N1 C17 129.2(4) yes
C1 N1 C17 118.6(5) yes
W1 N2 C2 118.0(4) yes
W1 N2 C5 127.0(4) yes
C2 N2 C5 115.0(5) yes
W1 N3 C29 177.4(5) yes
N1 C1 C2 115.7(5) yes
N1 C1 C3 125.5(6) yes
C2 C1 C3 118.7(6) yes
N2 C2 C1 115.5(5) yes
N2 C2 C4 124.3(6) yes
C1 C2 C4 120.3(5) yes
N2 C5 C6 122.1(5) yes
N2 C5 C10 115.9(5) yes
C6 C5 C10 121.7(6) yes
C5 C6 C7 116.5(6) yes
C5 C6 C11 122.8(6) yes
C7 C6 C11 120.6(6) yes
C6 C7 C8 121.8(7) yes
C7 C8 C9 120.3(7) yes
C8 C9 C10 121.7(7) yes
C5 C10 C9 117.8(6) yes
C5 C10 C14 122.7(6) yes
C9 C10 C14 119.5(5) yes
C6 C11 C12 112.8(6) yes
C6 C11 C13 111.6(6) yes
C12 C11 C13 110.7(7) yes
C10 C14 C15 111.0(5) yes
C10 C14 C16 112.6(6) yes
C15 C14 C16 110.0(5) yes
N1 C17 C18 120.3(6) yes
N1 C17 C22 118.1(5) yes
C18 C17 C22 121.6(6) yes
C17 C18 C19 117.3(6) yes
C17 C18 C23 123.1(6) yes
C19 C18 C23 119.6(6) yes
C18 C19 C20 122.5(7) yes
C19 C20 C21 119.4(7) yes
C20 C21 C22 121.8(6) yes
C17 C22 C21 117.3(6) yes
C17 C22 C26 123.9(6) yes
C21 C22 C26 118.7(6) yes
C18 C23 C24 109.8(6) yes
C18 C23 C25 113.3(6) yes
C24 C23 C25 109.7(6) yes
C22 C26 C27 112.2(6) yes
C22 C26 C28 109.8(5) yes
C27 C26 C28 109.3(6) yes
N3 C29 C30 118.8(5) yes
N3 C29 C34 119.1(6) yes
C30 C29 C34 122.0(5) yes
C29 C30 C31 117.3(6) yes
C29 C30 C35 122.2(5) yes
C31 C30 C35 120.5(6) yes
C30 C31 C32 121.6(7) yes
C31 C32 C33 120.0(7) yes
C32 C33 C34 122.1(7) yes
C29 C34 C33 116.9(6) yes
C29 C34 C38 122.2(5) yes
C33 C34 C38 120.8(6) yes
C30 C35 C36 111.0(6) yes
C30 C35 C37 114.1(6) yes
C36 C35 C37 109.4(6) yes
C34 C38 C39 113.1(6) yes
C34 C38 C40 109.4(6) yes
C39 C38 C40 110.5(6) yes
C1 C3 H3A 109.473 no
C1 C3 H3B 109.476 no
C1 C3 H3C 109.464 no
H3A C3 H3B 109.479 no
H3A C3 H3C 109.471 no
H3B C3 H3C 109.465 no
C2 C4 H4A 109.473 no
C2 C4 H4B 109.481 no
C2 C4 H4C 109.467 no
H4A C4 H4B 109.472 no
H4A C4 H4C 109.458 no
H4B C4 H4C 109.476 no
C6 C7 H7 119.092 no
C8 C7 H7 119.075 no
C7 C8 H8 119.865 no
C9 C8 H8 119.865 no
C8 C9 H9 119.131 no
C10 C9 H9 119.121 no
C6 C11 H11 107.130 no
C12 C11 H11 107.112 no
C13 C11 H11 107.123 no
C11 C12 H12A 109.472 no
C11 C12 H12B 109.479 no
C11 C12 H12C 109.472 no
H12A C12 H12B 109.477 no
H12A C12 H12C 109.467 no
H12B C12 H12C 109.459 no
C11 C13 H13A 109.468 no
C11 C13 H13B 109.470 no
C11 C13 H13C 109.478 no
H13A C13 H13B 109.458 no
H13A C13 H13C 109.477 no
H13B C13 H13C 109.477 no
C10 C14 H14 107.692 no
C15 C14 H14 107.678 no
C16 C14 H14 107.678 no
C14 C15 H15A 109.476 no
C14 C15 H15B 109.466 no
C14 C15 H15C 109.462 no
H15A C15 H15B 109.483 no
H15A C15 H15C 109.471 no
H15B C15 H15C 109.471 no
C14 C16 H16A 109.475 no
C14 C16 H16B 109.465 no
C14 C16 H16C 109.479 no
H16A C16 H16B 109.467 no
H16A C16 H16C 109.479 no
H16B C16 H16C 109.463 no
C18 C19 H19 118.730 no
C20 C19 H19 118.725 no
C19 C20 H20 120.311 no
C21 C20 H20 120.316 no
C20 C21 H21 119.114 no
C22 C21 H21 119.120 no
C18 C23 H23 107.978 no
C24 C23 H23 107.982 no
C25 C23 H23 107.979 no
C23 C24 H24A 109.471 no
C23 C24 H24B 109.475 no
C23 C24 H24C 109.467 no
H24A C24 H24B 109.484 no
H24A C24 H24C 109.459 no
H24B C24 H24C 109.471 no
C23 C25 H25A 109.463 no
C23 C25 H25B 109.470 no
C23 C25 H25C 109.454 no
H25A C25 H25B 109.488 no
H25A C25 H25C 109.469 no
H25B C25 H25C 109.483 no
C22 C26 H26 108.477 no
C27 C26 H26 108.473 no
C28 C26 H26 108.480 no
C26 C27 H27A 109.477 no
C26 C27 H27B 109.472 no
C26 C27 H27C 109.476 no
H27A C27 H27B 109.469 no
H27A C27 H27C 109.464 no
H27B C27 H27C 109.468 no
C26 C28 H28A 109.473 no
C26 C28 H28B 109.467 no
C26 C28 H28C 109.460 no
H28A C28 H28B 109.472 no
H28A C28 H28C 109.478 no
H28B C28 H28C 109.477 no
C30 C31 H31 119.186 no
C32 C31 H31 119.192 no
C31 C32 H32 119.988 no
C33 C32 H32 119.994 no
C32 C33 H33 118.937 no
C34 C33 H33 118.933 no
C30 C35 H35 107.364 no
C36 C35 H35 107.361 no
C37 C35 H35 107.345 no
C35 C36 H36A 109.470 no
C35 C36 H36B 109.472 no
C35 C36 H36C 109.476 no
H36A C36 H36B 109.468 no
H36A C36 H36C 109.462 no
H36B C36 H36C 109.479 no
C35 C37 H37A 109.480 no
C35 C37 H37B 109.479 no
C35 C37 H37C 109.475 no
H37A C37 H37B 109.469 no
H37A C37 H37C 109.464 no
H37B C37 H37C 109.459 no
C34 C38 H38 107.904 no
C39 C38 H38 107.903 no
C40 C38 H38 107.900 no
C38 C39 H39A 109.469 no
C38 C39 H39B 109.473 no
C38 C39 H39C 109.469 no
H39A C39 H39B 109.474 no
H39A C39 H39C 109.469 no
H39B C39 H39C 109.472 no
C38 C40 H40A 109.474 no
C38 C40 H40B 109.475 no
C38 C40 H40C 109.474 no
H40A C40 H40B 109.471 no
H40A C40 H40C 109.463 no
H40B C40 H40C 109.470 no

loop_
_geom_bond_atom_site_label_1
_geom_bond_atom_site_label_2
_geom_bond_distance
_geom_bond_publ_flag
W1 Cl1 2.3567(16) yes
W1 Cl2 2.3707(18) yes
W1 Cl3 2.3878(14) yes
W1 N1 2.336(5) yes
W1 N2 2.046(5) yes
W1 N3 1.754(5) yes
N1 C1 1.295(9) yes
N1 C17 1.463(8) yes
N2 C2 1.388(7) yes
N2 C5 1.444(8) yes
N3 C29 1.379(7) yes
C1 C2 1.484(9) yes
C1 C3 1.491(9) yes
C2 C4 1.397(10) yes
C5 C6 1.413(9) yes
C5 C10 1.421(8) yes
C6 C7 1.410(10) yes
C6 C11 1.528(10) yes
C7 C8 1.376(11) yes
C8 C9 1.367(11) yes
C9 C10 1.386(10) yes
C10 C14 1.525(9) yes
C11 C12 1.527(10) yes
C11 C13 1.528(11) yes
C14 C15 1.524(9) yes
C14 C16 1.531(9) yes
C17 C18 1.410(9) yes
C17 C22 1.415(9) yes
C18 C19 1.383(10) yes
C18 C23 1.519(10) yes
C19 C20 1.367(10) yes
C20 C21 1.386(10) yes
C21 C22 1.386(9) yes
C22 C26 1.526(9) yes
C23 C24 1.531(11) yes
C23 C25 1.519(12) yes
C26 C27 1.526(10) yes
C26 C28 1.534(10) yes
C29 C30 1.413(9) yes
C29 C34 1.416(9) yes
C30 C31 1.401(9) yes
C30 C35 1.506(9) yes
C31 C32 1.385(11) yes
C32 C33 1.366(12) yes
C33 C34 1.406(9) yes
C34 C38 1.515(10) yes
C35 C36 1.516(13) yes
C35 C37 1.528(11) yes
C38 C39 1.527(11) yes
C38 C40 1.531(12) yes
C3 H3A 0.980 no
C3 H3B 0.980 no
C3 H3C 0.980 no
C4 H4A 0.980 no
C4 H4B 0.980 no
C4 H4C 0.980 no
C7 H7 0.950 no
C8 H8 0.950 no
C9 H9 0.950 no
C11 H11 1.000 no
C12 H12A 0.980 no
C12 H12B 0.980 no
C12 H12C 0.980 no
C13 H13A 0.980 no
C13 H13B 0.980 no
C13 H13C 0.980 no
C14 H14 1.000 no
C15 H15A 0.980 no
C15 H15B 0.980 no
C15 H15C 0.980 no
C16 H16A 0.980 no
C16 H16B 0.980 no
C16 H16C 0.980 no
C19 H19 0.950 no
C20 H20 0.950 no
C21 H21 0.950 no
C23 H23 1.000 no
C24 H24A 0.980 no
C24 H24B 0.980 no
C24 H24C 0.980 no
C25 H25A 0.980 no
C25 H25B 0.980 no
C25 H25C 0.980 no
C26 H26 1.000 no
C27 H27A 0.980 no
C27 H27B 0.980 no
C27 H27C 0.980 no
C28 H28A 0.980 no
C28 H28B 0.980 no
C28 H28C 0.980 no
C31 H31 0.950 no
C32 H32 0.950 no
C33 H33 0.950 no
C35 H35 1.000 no
C36 H36A 0.980 no
C36 H36B 0.980 no
C36 H36C 0.980 no
C37 H37A 0.980 no
C37 H37B 0.980 no
C37 H37C 0.980 no
C38 H38 1.000 no
C39 H39A 0.980 no
C39 H39B 0.980 no
C39 H39C 0.980 no
C40 H40A 0.980 no
C40 H40B 0.980 no
C40 H40C 0.980 no

loop_
_geom_contact_atom_site_label_1
_geom_contact_atom_site_label_2
_geom_contact_distance
_geom_contact_publ_flag
_geom_contact_site_symmetry_2
Cl1 C14 3.497(7) no .
Cl1 C15 3.559(8) no .
Cl1 C26 3.480(6) no .
Cl1 C27 3.429(7) no .
Cl1 C40 3.592(8) no .
Cl2 C17 3.462(6) no .
Cl2 C18 3.542(6) no .
Cl2 C23 3.583(7) no .
Cl2 C25 3.561(8) no .
Cl3 C1 3.379(6) no .
Cl3 C2 3.337(6) no .
Cl3 C11 3.599(7) no .
Cl3 C13 3.585(10) no .
Cl3 C23 3.433(7) no .
Cl3 C35 3.500(7) no .
N1 C23 2.978(9) no .
N1 C26 2.960(8) no .
N2 C11 3.012(9) no .
N2 C13 3.486(10) no .
N2 C14 2.883(8) no .
N3 C5 3.231(8) no .
N3 C6 3.466(9) no .
N3 C11 3.310(10) no .
N3 C35 2.882(8) no .
N3 C36 3.463(11) no .
N3 C38 2.897(8) no .
C1 C18 3.307(10) no .
C1 C22 3.162(9) no .
C1 C23 3.594(10) no .
C1 C26 3.320(10) no .
C2 C6 3.367(9) no .
C2 C10 3.054(9) no .
C2 C14 3.227(9) no .
C3 C4 2.907(11) no .
C3 C17 2.868(10) no .
C3 C18 3.553(11) no .
C3 C22 3.420(11) no .
C4 C5 2.815(9) no .
C4 C6 3.503(9) no .
C4 C10 3.279(9) no .
C4 C13 3.586(11) no .
C5 C8 2.768(10) no .
C5 C13 3.348(10) no .
C6 C9 2.810(10) no .
C7 C10 2.791(10) no .
C7 C12 2.928(12) no .
C7 C13 3.417(11) no .
C9 C15 3.020(11) no .
C9 C16 3.162(10) no .
C11 C29 3.482(10) no .
C12 C30 3.525(11) no .
C17 C20 2.766(9) no .
C17 C24 3.487(11) no .
C17 C28 3.554(11) no .
C18 C21 2.791(10) no .
C19 C22 2.786(10) no .
C19 C24 3.149(12) no .
C19 C25 3.013(11) no .
C21 C27 3.022(10) no .
C21 C28 3.096(11) no .
C29 C32 2.776(9) no .
C29 C36 3.320(11) no .
C29 C40 3.402(11) no .
C30 C33 2.803(10) no .
C31 C34 2.806(10) no .
C31 C36 3.345(11) no .
C31 C37 2.938(11) no .
C33 C39 2.992(11) no .
C33 C40 3.249(12) no .
Cl3 C16 3.587(7) no 2_545
C16 Cl3 3.587(7) no 2_555
C20 C21 3.511(9) no 3_665
C21 C20 3.511(9) no 3_665
W1 H11 3.0589 no .
W1 H14 3.4042 no .
W1 H23 3.4383 no .
W1 H35 3.2525 no .
W1 H38 3.3057 no .
Cl1 H14 2.7272 no .
Cl1 H15C 3.0315 no .
Cl1 H26 2.9229 no .
Cl1 H27B 2.7242 no .
Cl1 H38 2.9569 no .
Cl1 H40A 3.5622 no .
Cl1 H40C 3.0671 no .
Cl2 H23 3.1890 no .
Cl2 H25C 2.7786 no .
Cl2 H36B 2.8296 no .
Cl3 H11 2.7960 no .
Cl3 H13A 3.2277 no .
Cl3 H13B 3.4224 no .
Cl3 H23 2.4438 no .
Cl3 H35 2.5208 no .
N1 H3A 3.0695 no .
N1 H3B 2.5742 no .
N1 H3C 3.1080 no .
N1 H14 3.2948 no .
N1 H23 2.4968 no .
N1 H24A 3.5624 no .
N1 H26 2.4781 no .
N2 H4A 2.5152 no .
N2 H4B 3.0744 no .
N2 H4C 3.0919 no .
N2 H11 2.6878 no .
N2 H13A 2.9539 no .
N2 H14 2.3883 no .
N2 H16A 3.5756 no .
N2 H26 3.5781 no .
N2 H38 3.3530 no .
N3 H11 2.4732 no .
N3 H35 2.5059 no .
N3 H36B 2.9988 no .
N3 H38 2.4631 no .
N3 H40C 3.2622 no .
C1 H4A 3.3115 no .
C1 H4B 2.7460 no .
C1 H4C 2.7019 no .
C1 H14 3.1857 no .
C1 H23 3.0629 no .
C1 H24A 3.4451 no .
C1 H26 2.7145 no .
C1 H28C 3.3628 no .
C2 H3A 2.8363 no .
C2 H3B 3.3663 no .
C2 H3C 2.7339 no .
C2 H13A 2.8964 no .
C2 H14 2.7148 no .
C2 H16A 3.0561 no .
C2 H26 3.3473 no .
C3 H4B 2.8941 no .
C3 H4C 2.7476 no .
C3 H24A 2.9550 no .
C3 H26 3.3122 no .
C3 H28C 2.8066 no .
C4 H3A 2.9113 no .
C4 H3C 2.7748 no .
C4 H13A 2.7124 no .
C4 H14 3.4829 no .
C4 H16A 2.8103 no .
C5 H4A 2.3447 no .
C5 H4B 3.5479 no .
C5 H4C 3.3917 no .
C5 H7 3.2631 no .
C5 H9 3.2643 no .
C5 H11 2.6695 no .
C5 H13A 3.0803 no .
C5 H14 2.6093 no .
C5 H15C 3.5848 no .
C5 H16A 3.4949 no .
C5 H38 2.9030 no .
C6 H4A 2.7980 no .
C6 H8 3.2874 no .
C6 H12A 3.3802 no .
C6 H12B 2.7428 no .
C6 H12C 2.7427 no .
C6 H13A 2.6751 no .
C6 H13B 3.3654 no .
C6 H13C 2.7707 no .
C6 H38 3.3853 no .
C6 H39B 3.4036 no .
C7 H4A 3.4755 no .
C7 H9 3.2313 no .
C7 H11 3.2878 no .
C7 H12B 3.0283 no .
C7 H12C 2.6824 no .
C7 H13C 3.2679 no .
C7 H39B 3.0120 no .
C8 H39B 2.9133 no .
C9 H4A 3.4687 no .
C9 H7 3.2296 no .
C9 H14 3.3090 no .
C9 H15B 2.7304 no .
C9 H15C 3.2624 no .
C9 H16A 3.4126 no .
C9 H16B 2.9341 no .
C9 H39A 3.4919 no .
C9 H39B 3.1344 no .
C10 H4A 2.8026 no .
C10 H4C 3.4742 no .
C10 H8 3.2571 no .
C10 H15A 3.3545 no .
C10 H15B 2.7031 no .
C10 H15C 2.7031 no .
C10 H16A 2.7090 no .
C10 H16B 2.7711 no .
C10 H16C 3.3763 no .
C10 H38 3.0478 no .
C10 H39B 3.4939 no .
C11 H4A 3.4916 no .
C11 H7 2.6944 no .
C11 H35 3.4219 no .
C12 H7 2.5900 no .
C12 H13A 3.3569 no .
C12 H13B 2.7031 no .
C12 H13C 2.7032 no .
C12 H37C 3.2948 no .
C13 H4A 3.1567 no .
C13 H4B 3.4062 no .
C13 H7 3.4891 no .
C13 H12A 2.6603 no .
C13 H12B 3.3550 no .
C13 H12C 2.7474 no .
C14 H4A 3.5507 no .
C14 H4C 3.5397 no .
C14 H9 2.6464 no .
C14 H26 3.0979 no .
C14 H38 3.5050 no .
C15 H9 2.8316 no .
C15 H16A 3.3488 no .
C15 H16B 2.6917 no .
C15 H16C 2.6917 no .
C15 H38 3.3635 no .
C15 H39A 3.4183 no .
C16 H4C 3.1009 no .
C16 H9 3.0289 no .
C16 H15A 2.6515 no .
C16 H15B 2.7303 no .
C16 H15C 3.3484 no .
C16 H26 3.3460 no .
C16 H28A 3.5591 no .
C17 H3A 3.5302 no .
C17 H3B 2.4211 no .
C17 H3C 3.5206 no .
C17 H19 3.2450 no .
C17 H21 3.2549 no .
C17 H23 2.6194 no .
C17 H24A 3.2984 no .
C17 H26 2.6471 no .
C17 H28C 3.4178 no .
C18 H3B 2.9524 no .
C18 H20 3.2639 no .
C18 H24A 2.6464 no .
C18 H24B 2.7217 no .
C18 H24C 3.3395 no .
C18 H25A 3.3701 no .
C18 H25B 2.7368 no .
C18 H25C 2.7368 no .
C19 H21 3.2291 no .
C19 H23 3.3020 no .
C19 H24A 3.4011 no .
C19 H24B 2.9181 no .
C19 H25B 2.7399 no .
C19 H25C 3.2325 no .
C21 H19 3.2293 no .
C21 H26 3.3113 no .
C21 H27B 3.2637 no .
C21 H27C 2.7383 no .
C21 H28B 2.8108 no .
C21 H28C 3.3910 no .
C22 H3B 2.8647 no .
C22 H20 3.2758 no .
C22 H27A 3.3709 no .
C22 H27B 2.7290 no .
C22 H27C 2.7290 no .
C22 H28A 3.3501 no .
C22 H28B 2.6918 no .
C22 H28C 2.6918 no .
C23 H3B 3.5234 no .
C23 H19 2.6355 no .
C24 H3A 3.5207 no .
C24 H3B 3.3893 no .
C24 H19 3.0774 no .
C24 H25A 2.6559 no .
C24 H25B 2.7017 no .
C24 H25C 3.3415 no .
C25 H19 2.7573 no .
C25 H24A 3.3397 no .
C25 H24B 2.6815 no .
C25 H24C 2.6816 no .
C26 H3B 3.3607 no .
C26 H3C 3.5882 no .
C26 H14 3.2061 no .
C26 H16C 3.5581 no .
C26 H21 2.6333 no .
C27 H21 2.7757 no .
C27 H28A 2.6555 no .
C27 H28B 2.7080 no .
C27 H28C 3.3435 no .
C28 H3B 3.2912 no .
C28 H3C 3.2450 no .
C28 H16C 3.3783 no .
C28 H21 3.0044 no .
C28 H27A 2.6639 no .
C28 H27B 3.3456 no .
C28 H27C 2.6955 no .
C29 H11 2.8032 no .
C29 H12B 2.9828 no .
C29 H31 3.2647 no .
C29 H33 3.2664 no .
C29 H35 2.6341 no .
C29 H36B 3.0916 no .
C29 H38 2.6196 no .
C29 H40C 3.2006 no .
C30 H11 3.0846 no .
C30 H12A 3.4702 no .
C30 H12B 2.9556 no .
C30 H32 3.2858 no .
C30 H36A 3.3327 no .
C30 H36B 2.6848 no .
C30 H36C 2.6848 no .
C30 H37A 3.3744 no .
C30 H37B 2.7522 no .
C30 H37C 2.7522 no .
C31 H12B 3.1505 no .
C31 H33 3.2349 no .
C31 H35 3.2736 no .
C31 H36C 3.1390 no .
C31 H37B 2.6993 no .
C31 H37C 3.0580 no .
C32 H12B 3.3592 no .
C33 H12B 3.3654 no .
C33 H31 3.2336 no .
C33 H38 3.3180 no .
C33 H39B 3.1639 no .
C33 H39C 2.7248 no .
C33 H40B 2.9967 no .
C33 H40C 3.5780 no .
C34 H12B 3.1987 no .
C34 H32 3.2793 no .
C34 H39A 3.3718 no .
C34 H39B 2.7396 no .
C34 H39C 2.7397 no .
C34 H40A 3.3329 no .
C34 H40B 2.6730 no .
C34 H40C 2.6730 no .
C35 H11 3.1922 no .
C35 H31 2.6706 no .
C36 H31 3.3996 no .
C36 H37A 2.6350 no .
C36 H37B 2.7093 no .
C36 H37C 3.3304 no .
C37 H12A 3.3816 no .
C37 H31 2.6131 no .
C37 H36A 2.6188 no .
C37 H36B 3.3312 no .
C37 H36C 2.7209 no .
C38 H15C 3.1850 no .
C38 H33 2.6839 no .
C39 H15C 3.3531 no .
C39 H33 2.7118 no .
C39 H40A 2.6649 no .
C39 H40B 2.7406 no .
C39 H40C 3.3549 no .
C40 H15C 3.3954 no .
C40 H33 3.2496 no .
C40 H39A 2.6794 no .
C40 H39B 3.3566 no .
C40 H39C 2.7234 no .
H3A H4B 2.5682 no .
H3A H4C 2.8894 no .
H3A H24A 2.6190 no .
H3B H23 3.5279 no .
H3B H24A 2.5878 no .
H3B H26 3.3098 no .
H3B H28C 2.5260 no .
H3C H4B 2.9229 no .
H3C H4C 2.2923 no .
H3C H16A 3.2853 no .
H3C H26 3.2438 no .
H3C H28C 2.3769 no .
H4A H13A 2.4565 no .
H4A H13C 3.2687 no .
H4A H14 3.5923 no .
H4A H16A 2.9185 no .
H4B H13A 2.4610 no .
H4C H14 3.4351 no .
H4C H16A 2.1762 no .
H7 H8 2.3116 no .
H7 H11 3.5450 no .
H7 H12A 3.5112 no .
H7 H12B 2.7414 no .
H7 H12C 2.0747 no .
H7 H13C 3.1785 no .
H7 H39B 3.3721 no .
H8 H9 2.3033 no .
H8 H39B 3.2663 no .
H9 H14 3.5870 no .
H9 H15B 2.2710 no .
H9 H15C 3.2458 no .
H9 H16A 3.4613 no .
H9 H16B 2.5479 no .
H9 H39A 3.5850 no .
H9 H39B 3.5622 no .
H11 H12A 2.3585 no .
H11 H12B 2.3318 no .
H11 H12C 2.8543 no .
H11 H13A 2.3665 no .
H11 H13B 2.3260 no .
H11 H13C 2.8548 no .
H11 H35 2.5195 no .
H11 H37C 3.4554 no .
H12A H13A 3.5625 no .
H12A H13B 2.4810 no .
H12A H13C 2.9242 no .
H12A H35 3.4246 no .
H12A H37C 2.5119 no .
H12B H13B 3.5706 no .
H12B H37C 3.3611 no .
H12C H13B 3.0543 no .
H12C H13C 2.5747 no .
H14 H15A 2.3638 no .
H14 H15B 2.8571 no .
H14 H15C 2.3368 no .
H14 H16A 2.3730 no .
H14 H16B 2.8621 no .
H14 H16C 2.3403 no .
H14 H26 2.2431 no .
H14 H27A 3.5435 no .
H14 H38 3.4431 no .
H15A H16A 3.5537 no .
H15A H16B 2.9171 no .
H15A H16C 2.4689 no .
H15A H26 3.4818 no .
H15A H27A 3.0180 no .
H15B H16B 2.5534 no .
H15B H16C 3.0342 no .
H15B H39A 3.2341 no .
H15C H16C 3.5637 no .
H15C H38 2.5621 no .
H15C H39A 2.7586 no .
H15C H40A 2.8255 no .
H16A H26 3.4194 no .
H16C H26 2.9733 no .
H16C H27A 3.4340 no .
H16C H28A 2.7148 no .
H16C H28C 3.5140 no .
H19 H20 2.3030 no .
H19 H23 3.5700 no .
H19 H24A 3.5351 no .
H19 H24B 2.6143 no .
H19 H25B 2.2017 no .
H19 H25C 3.1139 no .
H20 H21 2.3279 no .
H21 H26 3.5773 no .
H21 H27B 3.1621 no .
H21 H27C 2.2136 no .
H21 H28B 2.4926 no .
H21 H28C 3.5038 no .
H23 H24A 2.3749 no .
H23 H24B 2.8647 no .
H23 H24C 2.3462 no .
H23 H25A 2.3519 no .
H23 H25B 2.8557 no .
H23 H25C 2.3463 no .
H24A H25A 3.5545 no .
H24A H25B 3.5888 no .
H24B H25A 2.9305 no .
H24B H25B 2.5208 no .
H24B H25C 3.5862 no .
H24C H25A 2.4718 no .
H24C H25B 2.9985 no .
H24C H25C 3.5642 no .
H26 H27A 2.3643 no .
H26 H27B 2.3622 no .
H26 H27C 2.8660 no .
H26 H28A 2.3797 no .
H26 H28B 2.8720 no .
H26 H28C 2.3618 no .
H27A H28A 2.4496 no .
H27A H28B 2.9791 no .
H27A H28C 3.5487 no .
H27B H28A 3.5495 no .
H27C H28A 2.9477 no .
H27C H28B 2.5399 no .
H27C H28C 3.5977 no .
H31 H32 2.3233 no .
H31 H35 3.5411 no .
H31 H36C 3.0419 no .
H31 H37A 3.5295 no .
H31 H37B 2.0974 no .
H31 H37C 2.7952 no .
H32 H33 2.3002 no .
H33 H38 3.5946 no .
H33 H39A 3.5973 no .
H33 H39B 2.9888 no .
H33 H39C 2.1591 no .
H33 H40B 2.8117 no .
H35 H36A 2.3556 no .
H35 H36B 2.3219 no .
H35 H36C 2.8482 no .
H35 H37A 2.3552 no .
H35 H37B 2.8568 no .
H35 H37C 2.3420 no .
H36A H37A 2.3914 no .
H36A H37B 2.9347 no .
H36A H37C 3.5066 no .
H36B H37A 3.5124 no .
H36C H37A 2.9755 no .
H36C H37B 2.5811 no .
H38 H39A 2.3603 no .
H38 H39B 2.3523 no .
H38 H39C 2.8618 no .
H38 H40A 2.3756 no .
H38 H40B 2.8639 no .
H38 H40C 2.3432 no .
H39A H40A 2.4599 no .
H39A H40B 3.0115 no .
H39A H40C 3.5564 no .
H39B H40A 3.5555 no .
H39C H40A 2.9641 no .
H39C H40B 2.5885 no .
Cl1 H20 3.1001 no 3_665
Cl1 H37A 3.5723 no 2_655
Cl2 H3A 3.1624 no 1_655
Cl2 H3C 3.5087 no 1_655
Cl2 H4B 3.5134 no 1_655
Cl2 H20 3.1346 no 3_665
Cl2 H21 3.2415 no 3_665
Cl3 H15A 3.5190 no 2_545
Cl3 H15B 3.1944 no 2_545
Cl3 H16B 2.9137 no 2_545
Cl3 H16C 3.4249 no 2_545
C3 H20 3.5352 no 3_565
C3 H21 3.3400 no 3_565
C3 H28B 3.4821 no 3_565
C4 H36B 3.1967 no 1_455
C4 H40C 3.0913 no 1_455
C8 H12B 3.5801 no 3_666
C8 H24C 3.5910 no 2_555
C8 H40B 3.4674 no 1_455
C9 H24C 3.1687 no 2_555
C9 H25A 3.4595 no 2_555
C9 H40B 3.1189 no 1_455
C12 H8 3.5887 no 3_666
C12 H24B 3.3881 no 4_555
C13 H15A 3.2828 no 2_545
C13 H27A 3.1314 no 2_545
C13 H31 3.5496 no 1_455
C13 H36C 3.0410 no 1_455
C15 H13B 3.5691 no 2_555
C15 H36A 3.3996 no 2_655
C15 H36C 3.2227 no 2_655
C16 H37A 3.1149 no 2_555
C16 H40B 3.4606 no 1_455
C16 H40C 3.2383 no 1_455
C19 H21 3.5395 no 3_665
C19 H27B 3.0738 no 3_665
C19 H27C 3.2938 no 3_665
C19 H28C 3.2093 no 3_565
C19 H37B 3.4146 no 4_454
C20 H3C 3.1271 no 3_565
C20 H27B 3.1933 no 3_665
C20 H28C 3.1650 no 3_565
C21 H3B 3.2731 no 3_565
C21 H3C 3.3772 no 3_565
C22 H20 3.5115 no 3_665
C24 H9 3.3402 no 2_545
C24 H12A 3.4375 no 4_454
C24 H28B 3.1070 no 3_565
C25 H9 3.5361 no 2_545
C25 H27C 3.4106 no 3_665
C25 H31 3.3759 no 4_454
C27 H13B 3.4244 no 2_555
C27 H19 3.1685 no 3_665
C27 H25B 3.5584 no 3_665
C27 H37B 3.1257 no 2_655
C28 H3B 3.4702 no 3_565
C28 H24A 3.3154 no 3_565
C28 H24B 3.2602 no 3_565
C29 H4A 3.5716 no 1_655
C30 H13C 3.5859 no 1_655
C31 H13C 2.8539 no 1_655
C31 H25B 3.2478 no 4_555
C32 H8 3.0086 no 3_666
C32 H13C 3.1623 no 1_655
C32 H33 3.1087 no 3_766
C32 H39C 3.5936 no 3_766
C33 H8 3.1593 no 3_666
C33 H32 3.3762 no 3_766
C33 H33 3.2164 no 3_766
C36 H4B 2.9794 no 1_655
C36 H13A 3.3900 no 1_655
C36 H15A 3.2737 no 2_645
C36 H15C 3.4128 no 2_645
C36 H40A 3.5205 no 2_645
C37 H16C 3.3186 no 2_545
C37 H19 3.0082 no 4_555
C37 H27B 3.3807 no 2_645
C39 H7 3.2490 no 3_666
C39 H12C 3.2864 no 3_666
C40 H4A 3.4887 no 1_655
C40 H4C 3.4090 no 1_655
C40 H16A 3.1331 no 1_655
C40 H16B 3.2259 no 1_655
C40 H36A 3.4822 no 2_655
H3A Cl2 3.1624 no 1_455
H3A H21 3.1672 no 3_565
H3A H28B 3.4203 no 3_565
H3A H36B 3.5418 no 1_455
H3B C21 3.2731 no 3_565
H3B C28 3.4702 no 3_565
H3B H21 3.0648 no 3_565
H3B H28B 2.7114 no 3_565
H3B H28C 3.3892 no 3_565
H3C Cl2 3.5087 no 1_455
H3C C20 3.1271 no 3_565
H3C C21 3.3772 no 3_565
H3C H20 2.7950 no 3_565
H3C H21 3.2261 no 3_565
H4A C29 3.5716 no 1_455
H4A C40 3.4887 no 1_455
H4A H36B 3.5031 no 1_455
H4A H40B 3.2998 no 1_455
H4A H40C 2.8492 no 1_455
H4B Cl2 3.5134 no 1_455
H4B C36 2.9794 no 1_455
H4B H36B 2.2700 no 1_455
H4B H36C 2.8574 no 1_455
H4B H40C 3.5861 no 1_455
H4C C40 3.4090 no 1_455
H4C H36B 3.5351 no 1_455
H4C H40B 3.5868 no 1_455
H4C H40C 2.4902 no 1_455
H7 C39 3.2490 no 3_666
H7 H32 3.4331 no 1_455
H7 H33 3.1959 no 3_666
H7 H39B 2.6981 no 3_666
H7 H39C 2.9062 no 3_666
H8 C12 3.5887 no 3_666
H8 C32 3.0086 no 3_666
H8 C33 3.1593 no 3_666
H8 H12B 2.8499 no 3_666
H8 H12C 3.5180 no 3_666
H8 H24C 3.2988 no 2_555
H8 H25A 3.3563 no 2_555
H8 H32 2.9159 no 3_666
H8 H33 3.5488 no 1_455
H8 H33 3.1609 no 3_666
H9 C24 3.3402 no 2_555
H9 C25 3.5361 no 2_555
H9 H23 3.5283 no 2_555
H9 H24C 2.4318 no 2_555
H9 H25A 2.6877 no 2_555
H9 H40B 3.0631 no 1_455
H12A C24 3.4375 no 4_555
H12A H24B 2.6713 no 4_555
H12A H24C 3.4434 no 4_555
H12A H28A 2.9576 no 2_545
H12B C8 3.5801 no 3_666
H12B H8 2.8499 no 3_666
H12B H24B 3.4810 no 4_555
H12C C39 3.2864 no 3_666
H12C H8 3.5180 no 3_666
H12C H24B 3.5408 no 4_555
H12C H39A 3.3984 no 3_666
H12C H39B 2.8774 no 3_666
H12C H39C 3.0571 no 3_666
H13A C36 3.3900 no 1_455
H13A H15A 3.0750 no 2_545
H13A H36B 3.3871 no 1_455
H13A H36C 2.5784 no 1_455
H13B C15 3.5691 no 2_545
H13B C27 3.4244 no 2_545
H13B H15A 2.6352 no 2_545
H13B H16C 2.9928 no 2_545
H13B H27A 2.4525 no 2_545
H13B H28A 3.1764 no 2_545
H13B H36C 3.0661 no 1_455
H13C C30 3.5859 no 1_455
H13C C31 2.8539 no 1_455
H13C C32 3.1623 no 1_455
H13C H27A 2.9585 no 2_545
H13C H31 2.6795 no 1_455
H13C H32 3.2109 no 1_455
H13C H36C 2.9815 no 1_455
H15A Cl3 3.5190 no 2_555
H15A C13 3.2828 no 2_555
H15A C36 3.2737 no 2_655
H15A H13A 3.0750 no 2_555
H15A H13B 2.6352 no 2_555
H15A H36A 3.1628 no 2_655
H15A H36C 2.5633 no 2_655
H15B Cl3 3.1944 no 2_555
H15B H23 3.5188 no 2_555
H15B H24C 3.0204 no 2_555
H15B H36C 3.5606 no 2_655
H15C C36 3.4128 no 2_655
H15C H36A 2.8452 no 2_655
H15C H36C 3.1148 no 2_655
H16A C40 3.1331 no 1_455
H16A H37A 2.9259 no 2_555
H16A H40A 3.2740 no 1_455
H16A H40B 3.1223 no 1_455
H16A H40C 2.5275 no 1_455
H16B Cl3 2.9137 no 2_555
H16B C40 3.2259 no 1_455
H16B H35 3.3833 no 2_555
H16B H37A 3.1261 no 2_555
H16B H40A 3.0749 no 1_455
H16B H40B 2.9654 no 1_455
H16B H40C 3.0900 no 1_455
H16C Cl3 3.4249 no 2_555
H16C C37 3.3186 no 2_555
H16C H13B 2.9928 no 2_555
H16C H35 3.3445 no 2_555
H16C H37A 2.7726 no 2_555
H16C H37C 3.0956 no 2_555
H19 C27 3.1685 no 3_665
H19 C37 3.0082 no 4_454
H19 H27B 2.5691 no 3_665
H19 H27C 2.8927 no 3_665
H19 H28C 3.3886 no 3_565
H19 H31 3.5013 no 4_454
H19 H37A 3.2717 no 4_454
H19 H37B 2.4935 no 4_454
H19 H37C 2.8115 no 4_454
H20 Cl1 3.1001 no 3_665
H20 Cl2 3.1346 no 3_665
H20 C3 3.5352 no 3_565
H20 C22 3.5115 no 3_665
H20 H3C 2.7950 no 3_565
H20 H27B 2.7989 no 3_665
H20 H28C 3.3568 no 3_565
H21 Cl2 3.2415 no 3_665
H21 C3 3.3400 no 3_565
H21 C19 3.5395 no 3_665
H21 H3A 3.1672 no 3_565
H21 H3B 3.0648 no 3_565
H21 H3C 3.2261 no 3_565
H21 H25C 3.3617 no 3_665
H23 H9 3.5283 no 2_545
H23 H15B 3.5188 no 2_545
H24A C28 3.3154 no 3_565
H24A H28A 3.4218 no 3_565
H24A H28B 2.5067 no 3_565
H24B C12 3.3881 no 4_454
H24B C28 3.2602 no 3_565
H24B H12A 2.6713 no 4_454
H24B H12B 3.4810 no 4_454
H24B H12C 3.5408 no 4_454
H24B H28A 2.9418 no 3_565
H24B H28B 2.8444 no 3_565
H24B H28C 3.5028 no 3_565
H24B H37C 2.8594 no 4_454
H24C C8 3.5910 no 2_545
H24C C9 3.1687 no 2_545
H24C H8 3.2988 no 2_545
H24C H9 2.4318 no 2_545
H24C H12A 3.4434 no 4_454
H24C H15B 3.0204 no 2_545
H24C H39A 3.4973 no 2_545
H25A C9 3.4595 no 2_545
H25A H8 3.3563 no 2_545
H25A H9 2.6877 no 2_545
H25A H31 3.4676 no 4_454
H25A H32 3.3602 no 4_454
H25A H40B 3.3020 no 2_645
H25B C27 3.5584 no 3_665
H25B C31 3.2478 no 4_454
H25B H27B 3.5068 no 3_665
H25B H27C 2.8736 no 3_665
H25B H31 2.5022 no 4_454
H25B H32 3.4629 no 4_454
H25B H37B 3.0746 no 4_454
H25B H37C 3.4852 no 4_454
H25C H21 3.3617 no 3_665
H25C H27C 3.0577 no 3_665
H27A C13 3.1314 no 2_555
H27A H13B 2.4525 no 2_555
H27A H13C 2.9585 no 2_555
H27A H31 3.3532 no 2_655
H27A H36C 3.4004 no 2_655
H27A H37B 3.0420 no 2_655
H27B C19 3.0738 no 3_665
H27B C20 3.1933 no 3_665
H27B C37 3.3807 no 2_655
H27B H19 2.5691 no 3_665
H27B H20 2.7989 no 3_665
H27B H25B 3.5068 no 3_665
H27B H37A 3.4289 no 2_655
H27B H37B 2.5297 no 2_655
H27C C19 3.2938 no 3_665
H27C C25 3.4106 no 3_665
H27C H19 2.8927 no 3_665
H27C H25B 2.8736 no 3_665
H27C H25C 3.0577 no 3_665
H27C H31 3.5555 no 2_655
H27C H37B 3.3407 no 2_655
H28A H12A 2.9576 no 2_555
H28A H13B 3.1764 no 2_555
H28A H24A 3.4218 no 3_565
H28A H24B 2.9418 no 3_565
H28A H37A 3.5484 no 2_555
H28A H37C 2.8064 no 2_555
H28B C3 3.4821 no 3_565
H28B C24 3.1070 no 3_565
H28B H3A 3.4203 no 3_565
H28B H3B 2.7114 no 3_565
H28B H24A 2.5067 no 3_565
H28B H24B 2.8444 no 3_565
H28C C19 3.2093 no 3_565
H28C C20 3.1650 no 3_565
H28C H3B 3.3892 no 3_565
H28C H19 3.3886 no 3_565
H28C H20 3.3568 no 3_565
H28C H24B 3.5028 no 3_565
H31 C13 3.5496 no 1_655
H31 C25 3.3759 no 4_555
H31 H13C 2.6795 no 1_655
H31 H19 3.5013 no 4_555
H31 H25A 3.4676 no 4_555
H31 H25B 2.5022 no 4_555
H31 H27A 3.3532 no 2_645
H31 H27C 3.5555 no 2_645
H32 C33 3.3762 no 3_766
H32 H7 3.4331 no 1_655
H32 H8 2.9159 no 3_666
H32 H13C 3.2109 no 1_655
H32 H25A 3.3602 no 4_555
H32 H25B 3.4629 no 4_555
H32 H33 2.4328 no 3_766
H32 H39C 2.6704 no 3_766
H33 C32 3.1087 no 3_766
H33 C33 3.2164 no 3_766
H33 H7 3.1959 no 3_666
H33 H8 3.5488 no 1_655
H33 H8 3.1609 no 3_666
H33 H32 2.4328 no 3_766
H33 H33 2.6446 no 3_766
H35 H16B 3.3833 no 2_545
H35 H16C 3.3445 no 2_545
H36A C15 3.3996 no 2_645
H36A C40 3.4822 no 2_645
H36A H15A 3.1628 no 2_645
H36A H15C 2.8452 no 2_645
H36A H40A 2.5405 no 2_645
H36B C4 3.1967 no 1_655
H36B H3A 3.5418 no 1_655
H36B H4A 3.5031 no 1_655
H36B H4B 2.2700 no 1_655
H36B H4C 3.5351 no 1_655
H36B H13A 3.3871 no 1_655
H36C C13 3.0410 no 1_655
H36C C15 3.2227 no 2_645
H36C H4B 2.8574 no 1_655
H36C H13A 2.5784 no 1_655
H36C H13B 3.0661 no 1_655
H36C H13C 2.9815 no 1_655
H36C H15A 2.5633 no 2_645
H36C H15B 3.5606 no 2_645
H36C H15C 3.1148 no 2_645
H36C H27A 3.4004 no 2_645
H37A Cl1 3.5723 no 2_645
H37A C16 3.1149 no 2_545
H37A H16A 2.9259 no 2_545
H37A H16B 3.1261 no 2_545
H37A H16C 2.7726 no 2_545
H37A H19 3.2717 no 4_555
H37A H27B 3.4289 no 2_645
H37A H28A 3.5484 no 2_545
H37A H40A 3.4057 no 2_645
H37A H40C 3.5605 no 2_645
H37B C19 3.4146 no 4_555
H37B C27 3.1257 no 2_645
H37B H19 2.4935 no 4_555
H37B H25B 3.0746 no 4_555
H37B H27A 3.0420 no 2_645
H37B H27B 2.5297 no 2_645
H37B H27C 3.3407 no 2_645
H37C H16C 3.0956 no 2_545
H37C H19 2.8115 no 4_555
H37C H24B 2.8594 no 4_555
H37C H25B 3.4852 no 4_555
H37C H28A 2.8064 no 2_545
H39A H12C 3.3984 no 3_666
H39A H24C 3.4973 no 2_555
H39B H7 2.6981 no 3_666
H39B H12C 2.8774 no 3_666
H39C C32 3.5936 no 3_766
H39C H7 2.9062 no 3_666
H39C H12C 3.0571 no 3_666
H39C H32 2.6704 no 3_766
H40A C36 3.5205 no 2_655
H40A H16A 3.2740 no 1_655
H40A H16B 3.0749 no 1_655
H40A H36A 2.5405 no 2_655
H40A H37A 3.4057 no 2_655
H40B C8 3.4674 no 1_655
H40B C9 3.1189 no 1_655
H40B C16 3.4606 no 1_655
H40B H4A 3.2998 no 1_655
H40B H4C 3.5868 no 1_655
H40B H9 3.0631 no 1_655
H40B H16A 3.1223 no 1_655
H40B H16B 2.9654 no 1_655
H40B H25A 3.3020 no 2_655
H40C C4 3.0913 no 1_655
H40C C16 3.2383 no 1_655
H40C H4A 2.8492 no 1_655
H40C H4B 3.5861 no 1_655
H40C H4C 2.4902 no 1_655
H40C H16A 2.5275 no 1_655
H40C H16B 3.0900 no 1_655
H40C H37A 3.5605 no 2_655

loop_
_geom_torsion_atom_site_label_1
_geom_torsion_atom_site_label_2
_geom_torsion_atom_site_label_3
_geom_torsion_atom_site_label_4
_geom_torsion
_geom_torsion_publ_flag
Cl1 W1 N1 C1 -114.8(3) no
Cl1 W1 N1 C17 65.6(4) no
Cl1 W1 N2 C2 102.5(3) no
Cl1 W1 N2 C5 -77.6(4) no
Cl2 W1 N1 C1 158.9(3) no
Cl2 W1 N1 C17 -20.7(4) no
Cl3 W1 N1 C1 71.8(3) no
Cl3 W1 N1 C17 -107.7(4) no
Cl3 W1 N2 C2 -63.0(3) no
Cl3 W1 N2 C5 116.9(4) no
N1 W1 N2 C2 19.3(3) no
N1 W1 N2 C5 -160.8(4) no
N2 W1 N1 C1 -17.4(3) no
N2 W1 N1 C17 163.1(4) no
N3 W1 N2 C2 -160.4(3) no
N3 W1 N2 C5 19.6(4) no
W1 N1 C1 C2 12.6(6) no
W1 N1 C1 C3 -171.2(4) no
W1 N1 C17 C18 81.9(6) no
W1 N1 C17 C22 -98.8(5) no
C1 N1 C17 C18 -97.6(6) no
C1 N1 C17 C22 81.7(7) no
C17 N1 C1 C2 -167.9(5) no
C17 N1 C1 C3 8.4(9) no
W1 N2 C2 C1 -19.8(6) no
W1 N2 C2 C4 161.8(4) no
W1 N2 C5 C6 -78.7(6) no
W1 N2 C5 C10 106.6(5) no
C2 N2 C5 C6 101.3(6) no
C2 N2 C5 C10 -73.4(6) no
C5 N2 C2 C1 160.2(4) no
C5 N2 C2 C4 -18.2(8) no
N1 C1 C2 N2 2.8(8) no
N1 C1 C2 C4 -178.7(5) no
C3 C1 C2 N2 -173.7(6) no
C3 C1 C2 C4 4.8(9) no
N2 C5 C6 C7 -172.4(5) no
N2 C5 C6 C11 6.0(9) no
N2 C5 C10 C9 172.2(5) no
N2 C5 C10 C14 -9.4(8) no
C6 C5 C10 C9 -2.5(8) no
C6 C5 C10 C14 175.8(5) no
C10 C5 C6 C7 2.0(9) no
C10 C5 C6 C11 -179.6(5) no
C5 C6 C7 C8 0.9(10) no
C5 C6 C11 C12 151.1(5) no
C5 C6 C11 C13 -83.5(7) no
C7 C6 C11 C12 -30.6(9) no
C7 C6 C11 C13 94.8(7) no
C11 C6 C7 C8 -177.5(6) no
C6 C7 C8 C9 -3.3(11) no
C7 C8 C9 C10 2.7(11) no
C8 C9 C10 C5 0.1(10) no
C8 C9 C10 C14 -178.3(6) no
C5 C10 C14 C15 -122.6(6) no
C5 C10 C14 C16 113.6(6) no
C9 C10 C14 C15 55.7(8) no
C9 C10 C14 C16 -68.1(7) no
N1 C17 C18 C19 -177.9(5) no
N1 C17 C18 C23 5.1(9) no
N1 C17 C22 C21 176.5(4) no
N1 C17 C22 C26 -6.5(8) no
C18 C17 C22 C21 -4.3(8) no
C18 C17 C22 C26 172.8(5) no
C22 C17 C18 C19 2.9(9) no
C22 C17 C18 C23 -174.1(5) no
C17 C18 C19 C20 0.5(10) no
C17 C18 C23 C24 103.8(6) no
C17 C18 C23 C25 -133.2(6) no
C19 C18 C23 C24 -73.2(8) no
C19 C18 C23 C25 49.8(8) no
C23 C18 C19 C20 177.7(6) no
C18 C19 C20 C21 -2.5(10) no
C19 C20 C21 C22 1.1(10) no
C20 C21 C22 C17 2.2(9) no
C20 C21 C22 C26 -174.9(5) no
C17 C22 C26 C27 128.9(6) no
C17 C22 C26 C28 -109.4(6) no
C21 C22 C26 C27 -54.1(7) no
C21 C22 C26 C28 67.6(7) no
N3 C29 C30 C31 -179.3(5) no
N3 C29 C30 C35 3.2(9) no
N3 C29 C34 C33 179.0(5) no
N3 C29 C34 C38 -3.7(9) no
C30 C29 C34 C33 2.0(9) no
C30 C29 C34 C38 179.3(5) no
C34 C29 C30 C31 -2.3(9) no
C34 C29 C30 C35 -179.7(5) no
C29 C30 C31 C32 1.2(10) no
C29 C30 C35 C36 85.5(7) no
C29 C30 C35 C37 -150.4(6) no
C31 C30 C35 C36 -91.8(7) no
C31 C30 C35 C37 32.3(9) no
C35 C30 C31 C32 178.7(6) no
C30 C31 C32 C33 0.2(12) no
C31 C32 C33 C34 -0.5(12) no
C32 C33 C34 C29 -0.6(11) no
C32 C33 C34 C38 -177.9(7) no
C29 C34 C38 C39 140.8(6) no
C29 C34 C38 C40 -95.6(7) no
C33 C34 C38 C39 -42.0(9) no
C33 C34 C38 C40 81.6(8) no
